data_1501781
loop_
_publ_author_name
'Annunziata, Liana'
'Pragliola, Stefania'
'Pappalardo, Daniela'
'Tedesco, Consiglia'
'Pellecchia, Claudio'

_publ_section_title
;
 New (Anilidomethyl)pyridine Titanium(IV) and Zirconium(IV) Catalyst
 Precursors for the Highly Chemo- and
 Stereoselectivecis-1,4-Polymerization of 1,3-Butadiene
;
_journal_issue 7
_journal_name_full Macromolecules
_journal_page_first 1934
_journal_paper_doi 10.1021/ma1028455
_journal_volume 44
_journal_year 2011
_chemical_formula_moiety '? C24 H40 N5 Zr'
_chemical_formula_sum 'C24 H40 N5 Zr'
_chemical_formula_weight 489.83
_chemical_name_systematic
; 
 ? 
;
_space_group_IT_number 2
_symmetry_cell_setting triclinic
_symmetry_space_group_name_Hall '-P 1'
_symmetry_space_group_name_H-M 'P -1'
_atom_sites_solution_hydrogens geom
_atom_sites_solution_primary direct
_atom_sites_solution_secondary difmap
_audit_creation_method SHELXL-97
_cell_angle_alpha 75.473(11)
_cell_angle_beta 75.003(10)
_cell_angle_gamma 75.112(10)
_cell_formula_units_Z 2
_cell_length_a 8.8164(12)
_cell_length_b 9.4888(15)
_cell_length_c 16.959(2)
_cell_measurement_temperature 100(1)
_cell_volume 1298.3(3)
_computing_structure_refinement 'SHELXL-97 (Sheldrick, 1997)'
_computing_structure_solution 'SHELXS-97 (Sheldrick, 1990)'
_diffrn_ambient_temperature 100(1)
_diffrn_measured_fraction_theta_full 0.954
_diffrn_measured_fraction_theta_max 0.954
_diffrn_radiation_monochromator graphite
_diffrn_radiation_source 'fine-focus sealed tube'
_diffrn_radiation_type MoK\a
_diffrn_radiation_wavelength 0.71070
_diffrn_reflns_av_R_equivalents 0.0320
_diffrn_reflns_av_sigmaI/netI 0.0535
_diffrn_reflns_limit_h_max 11
_diffrn_reflns_limit_h_min -11
_diffrn_reflns_limit_k_max 10
_diffrn_reflns_limit_k_min -11
_diffrn_reflns_limit_l_max 21
_diffrn_reflns_limit_l_min -15
_diffrn_reflns_number 9757
_diffrn_reflns_theta_full 26.37
_diffrn_reflns_theta_max 26.37
_diffrn_reflns_theta_min 2.27
_exptl_absorpt_coefficient_mu 0.442
_exptl_absorpt_correction_T_max 1.0000
_exptl_absorpt_correction_T_min 0.7411
_exptl_absorpt_correction_type multi-scan
_exptl_crystal_density_diffrn 1.253
_exptl_crystal_density_method 'not measured'
_exptl_crystal_F_000 518
_exptl_crystal_size_max 0.43
_exptl_crystal_size_mid 0.27
_exptl_crystal_size_min 0.20
_refine_diff_density_max 0.791
_refine_diff_density_min -1.311
_refine_diff_density_rms 0.177
_refine_ls_extinction_method none
_refine_ls_goodness_of_fit_ref 1.124
_refine_ls_hydrogen_treatment constr
_refine_ls_matrix_type full
_refine_ls_number_parameters 271
_refine_ls_number_reflns 5055
_refine_ls_number_restraints 0
_refine_ls_restrained_S_all 1.124
_refine_ls_R_factor_all 0.0511
_refine_ls_R_factor_gt 0.0447
_refine_ls_shift/su_max 0.001
_refine_ls_shift/su_mean 0.000
_refine_ls_structure_factor_coef Fsqd
_refine_ls_weighting_details 'calc w=1/[\s^2^(Fo^2^)+(0.0773P)^2^+0.5325P] where P=(Fo^2^+2Fc^2^)/3'
_refine_ls_weighting_scheme calc
_refine_ls_wR_factor_gt 0.1208
_refine_ls_wR_factor_ref 0.1369
_reflns_number_gt 4625
_reflns_number_total 5055
_reflns_threshold_expression >2sigma(I)
_cod_data_source_file ma1028455_si_001.cif
_cod_data_source_block bis5
_cod_depositor_comments
;
The following automatic conversions were performed:

'_exptl_absorpt_correction_type' value 'Multi-scan' changed to
'multi-scan' according to
/home/saulius/struct/CIF-dictionaries/cif_core.dic dictionary named
'cif_core.dic' version 2.4.1 from 2010-06-29.

Automatic conversion script
Id: cif_fix_values 1715 2011-07-08 13:25:40Z adriana 
;
_cod_original_cell_volume 1298.4(3)
_cod_database_code 1501781

loop_
_symmetry_equiv_pos_as_xyz
'x, y, z'
'-x, -y, -z'

loop_
_atom_site_label
_atom_site_type_symbol
_atom_site_fract_x
_atom_site_fract_y
_atom_site_fract_z
_atom_site_U_iso_or_equiv
_atom_site_adp_type
_atom_site_occupancy
_atom_site_symmetry_multiplicity
_atom_site_calc_flag
_atom_site_refinement_flags
Zr1 Zr 0.24291(3) 0.18340(3) 0.164648(14) 0.01662(13) Uani 1 1 d .
N1 N 0.4230(3) -0.0397(3) 0.21512(15) 0.0210(5) Uani 1 1 d .
N2 N 0.1910(3) 0.1351(3) 0.29778(14) 0.0179(5) Uani 1 1 d .
N3 N 0.0858(3) 0.3867(3) 0.13984(16) 0.0212(5) Uani 1 1 d .
N4 N 0.1542(3) 0.0631(3) 0.10725(15) 0.0212(5) Uani 1 1 d .
N5 N 0.4486(3) 0.2519(3) 0.09460(15) 0.0239(6) Uani 1 1 d .
C1 C 0.4033(3) -0.0894(3) 0.29770(17) 0.0189(6) Uani 1 1 d .
C2 C 0.5009(4) -0.2179(3) 0.33254(18) 0.0224(6) Uani 1 1 d .
H2 H 0.4836 -0.2504 0.3900 0.027 Uiso 1 1 calc R
C3 C 0.6233(4) -0.2966(4) 0.2813(2) 0.0286(7) Uani 1 1 d .
H3 H 0.6897 -0.3824 0.3036 0.034 Uiso 1 1 calc R
C4 C 0.6453(4) -0.2448(4) 0.1955(2) 0.0334(8) Uani 1 1 d .
H4 H 0.7267 -0.2955 0.1594 0.040 Uiso 1 1 calc R
C5 C 0.5445(4) -0.1176(4) 0.16549(19) 0.0300(7) Uani 1 1 d .
H5 H 0.5602 -0.0829 0.1082 0.036 Uiso 1 1 calc R
C6 C 0.2697(4) 0.0037(3) 0.34925(17) 0.0207(6) Uani 1 1 d .
H6 H 0.2407 -0.0197 0.4070 0.025 Uiso 1 1 calc R
C7 C 0.0545(3) 0.2164(3) 0.34683(16) 0.0185(6) Uani 1 1 d .
C8 C 0.0623(4) 0.3529(3) 0.36388(17) 0.0202(6) Uani 1 1 d .
C9 C -0.0720(4) 0.4252(3) 0.41449(18) 0.0239(6) Uani 1 1 d .
H9 H -0.0686 0.5145 0.4266 0.029 Uiso 1 1 calc R
C10 C -0.2094(4) 0.3679(4) 0.44698(19) 0.0253(7) Uani 1 1 d .
H10 H -0.2956 0.4168 0.4818 0.030 Uiso 1 1 calc R
C11 C -0.2181(4) 0.2375(4) 0.42745(18) 0.0226(6) Uani 1 1 d .
H11 H -0.3121 0.2011 0.4478 0.027 Uiso 1 1 calc R
C12 C -0.0880(4) 0.1599(3) 0.37775(17) 0.0199(6) Uani 1 1 d .
C13 C 0.2106(4) 0.4195(3) 0.32895(18) 0.0232(6) Uani 1 1 d .
H13 H 0.2556 0.3977 0.2731 0.028 Uiso 1 1 calc R
C14 C 0.1771(5) 0.5884(4) 0.3204(2) 0.0327(8) Uani 1 1 d .
H14A H 0.2757 0.6230 0.2978 0.049 Uiso 1 1 calc R
H14B H 0.1310 0.6137 0.3741 0.049 Uiso 1 1 calc R
H14C H 0.1037 0.6345 0.2838 0.049 Uiso 1 1 calc R
C15 C 0.3402(4) 0.3486(4) 0.3812(2) 0.0325(8) Uani 1 1 d .
H15A H 0.4321 0.3934 0.3572 0.049 Uiso 1 1 calc R
H15B H 0.3711 0.2437 0.3817 0.049 Uiso 1 1 calc R
H15C H 0.2981 0.3644 0.4371 0.049 Uiso 1 1 calc R
C16 C -0.1062(4) 0.0201(3) 0.35549(18) 0.0209(6) Uani 1 1 d .
H16 H -0.0040 -0.0201 0.3211 0.025 Uiso 1 1 calc R
C17 C -0.2363(4) 0.0557(4) 0.3043(2) 0.0320(8) Uani 1 1 d .
H17A H -0.2451 -0.0341 0.2910 0.048 Uiso 1 1 calc R
H17B H -0.2081 0.1251 0.2537 0.048 Uiso 1 1 calc R
H17C H -0.3372 0.0983 0.3360 0.048 Uiso 1 1 calc R
C18 C -0.1435(4) -0.1002(4) 0.4326(2) 0.0302(7) Uani 1 1 d .
H18A H -0.1536 -0.1861 0.4158 0.045 Uiso 1 1 calc R
H18B H -0.2423 -0.0627 0.4680 0.045 Uiso 1 1 calc R
H18C H -0.0582 -0.1272 0.4625 0.045 Uiso 1 1 calc R
C19 C 0.1187(4) 0.5350(4) 0.1199(2) 0.0326(8) Uani 1 1 d .
H19A H 0.2313 0.5284 0.1145 0.049 Uiso 1 1 calc R
H19B H 0.0591 0.5874 0.1636 0.049 Uiso 1 1 calc R
H19C H 0.0876 0.5876 0.0684 0.049 Uiso 1 1 calc R
C20 C -0.0847(4) 0.3973(4) 0.1480(3) 0.0367(8) Uani 1 1 d .
H20A H -0.1068 0.2991 0.1612 0.055 Uiso 1 1 calc R
H20B H -0.1157 0.4501 0.0966 0.055 Uiso 1 1 calc R
H20C H -0.1442 0.4496 0.1918 0.055 Uiso 1 1 calc R
C21 C 0.1056(4) 0.1253(4) 0.02780(19) 0.0276(7) Uani 1 1 d .
H21A H 0.1326 0.2214 0.0060 0.041 Uiso 1 1 calc R
H21B H -0.0081 0.1350 0.0357 0.041 Uiso 1 1 calc R
H21C H 0.1603 0.0605 -0.0107 0.041 Uiso 1 1 calc R
C22 C 0.1156(4) -0.0834(4) 0.14096(19) 0.0271(7) Uani 1 1 d .
H22A H 0.1488 -0.1235 0.1931 0.041 Uiso 1 1 calc R
H22B H 0.1704 -0.1482 0.1025 0.041 Uiso 1 1 calc R
H22C H 0.0019 -0.0751 0.1495 0.041 Uiso 1 1 calc R
C23 C 0.5848(4) 0.2557(4) 0.1261(2) 0.0377(8) Uani 1 1 d .
H23A H 0.5595 0.2334 0.1859 0.057 Uiso 1 1 calc R
H23B H 0.6097 0.3530 0.1072 0.057 Uiso 1 1 calc R
H23C H 0.6757 0.1833 0.1062 0.057 Uiso 1 1 calc R
C24 C 0.4807(5) 0.2862(5) 0.0046(2) 0.0450(10) Uani 1 1 d .
H24A H 0.3882 0.2829 -0.0143 0.067 Uiso 1 1 calc R
H24B H 0.5709 0.2145 -0.0167 0.067 Uiso 1 1 calc R
H24C H 0.5043 0.3838 -0.0150 0.067 Uiso 1 1 calc R

loop_
_atom_site_aniso_label
_atom_site_aniso_U_11
_atom_site_aniso_U_22
_atom_site_aniso_U_33
_atom_site_aniso_U_23
_atom_site_aniso_U_13
_atom_site_aniso_U_12
Zr1 0.01723(19) 0.0153(2) 0.01643(18) -0.00234(13) -0.00366(12) -0.00241(13)
N1 0.0226(13) 0.0166(13) 0.0203(12) -0.0036(10) -0.0040(10) 0.0017(10)
N2 0.0183(12) 0.0168(12) 0.0162(11) -0.0031(10) -0.0023(9) -0.0008(10)
N3 0.0200(13) 0.0152(13) 0.0277(13) -0.0036(11) -0.0073(10) -0.0008(10)
N4 0.0260(14) 0.0161(13) 0.0223(12) -0.0023(10) -0.0077(10) -0.0043(10)
N5 0.0189(13) 0.0290(15) 0.0226(12) -0.0028(11) -0.0054(10) -0.0038(11)
C1 0.0197(14) 0.0168(14) 0.0202(13) -0.0023(12) -0.0057(11) -0.0034(11)
C2 0.0231(15) 0.0206(16) 0.0209(14) -0.0004(12) -0.0050(11) -0.0030(12)
C3 0.0288(17) 0.0195(16) 0.0332(17) -0.0035(14) -0.0100(14) 0.0041(13)
C4 0.035(2) 0.0287(19) 0.0283(16) -0.0089(15) -0.0043(14) 0.0083(15)
C5 0.0347(19) 0.0283(18) 0.0206(14) -0.0072(14) -0.0046(13) 0.0059(14)
C6 0.0232(15) 0.0195(15) 0.0146(12) -0.0016(12) -0.0024(11) 0.0008(12)
C7 0.0203(15) 0.0189(15) 0.0139(12) -0.0025(11) -0.0050(10) 0.0008(12)
C8 0.0239(15) 0.0183(15) 0.0179(13) -0.0052(12) -0.0054(11) -0.0010(12)
C9 0.0295(17) 0.0179(16) 0.0222(14) -0.0055(12) -0.0043(12) -0.0011(13)
C10 0.0232(16) 0.0227(16) 0.0238(14) -0.0080(13) 0.0005(12) 0.0039(13)
C11 0.0177(14) 0.0264(17) 0.0208(13) -0.0016(13) -0.0031(11) -0.0032(12)
C12 0.0217(15) 0.0199(16) 0.0158(12) -0.0005(12) -0.0050(11) -0.0025(12)
C13 0.0308(17) 0.0182(16) 0.0215(14) -0.0058(12) -0.0031(12) -0.0070(13)
C14 0.041(2) 0.0255(18) 0.0340(17) -0.0034(15) -0.0098(15) -0.0114(15)
C15 0.0271(17) 0.0283(19) 0.0433(19) -0.0023(16) -0.0101(15) -0.0091(14)
C16 0.0220(15) 0.0200(16) 0.0217(14) -0.0049(12) -0.0055(11) -0.0045(12)
C17 0.0323(18) 0.037(2) 0.0325(17) -0.0081(16) -0.0105(14) -0.0122(15)
C18 0.040(2) 0.0238(17) 0.0266(16) -0.0042(14) -0.0036(14) -0.0099(15)
C19 0.038(2) 0.0171(16) 0.0447(19) 0.0001(15) -0.0189(16) -0.0053(14)
C20 0.0243(18) 0.0204(17) 0.059(2) -0.0049(17) -0.0050(16) 0.0009(14)
C21 0.0287(17) 0.0307(18) 0.0263(15) -0.0038(14) -0.0123(13) -0.0063(14)
C22 0.0356(18) 0.0208(16) 0.0270(15) -0.0054(13) -0.0054(13) -0.0098(14)
C23 0.0280(18) 0.040(2) 0.048(2) 0.0006(18) -0.0165(16) -0.0119(16)
C24 0.036(2) 0.071(3) 0.0255(17) 0.0024(18) -0.0014(15) -0.023(2)

loop_
_atom_type_symbol
_atom_type_description
_atom_type_scat_dispersion_real
_atom_type_scat_dispersion_imag
_atom_type_scat_source
C C 0.0033 0.0016 'International Tables Vol C Tables 4.2.6.8 and 6.1.1.4'
H H 0.0000 0.0000 'International Tables Vol C Tables 4.2.6.8 and 6.1.1.4'
N N 0.0061 0.0033 'International Tables Vol C Tables 4.2.6.8 and 6.1.1.4'
Zr Zr -2.9673 0.5597 'International Tables Vol C Tables 4.2.6.8 and 6.1.1.4'

loop_
_geom_angle_atom_site_label_1
_geom_angle_atom_site_label_2
_geom_angle_atom_site_label_3
_geom_angle
N5 Zr1 N4 113.60(10)
N5 Zr1 N3 96.78(11)
N4 Zr1 N3 98.12(10)
N5 Zr1 N2 123.02(9)
N4 Zr1 N2 116.43(9)
N3 Zr1 N2 101.42(9)
N5 Zr1 N1 84.79(10)
N4 Zr1 N1 89.99(9)
N3 Zr1 N1 170.26(9)
N2 Zr1 N1 69.94(9)
C1 N1 C5 117.8(3)
C1 N1 Zr1 117.97(19)
C5 N1 Zr1 124.3(2)
C7 N2 C6 111.4(2)
C7 N2 Zr1 122.87(18)
C6 N2 Zr1 124.97(17)
C19 N3 C20 109.3(3)
C19 N3 Zr1 128.4(2)
C20 N3 Zr1 122.1(2)
C21 N4 C22 110.2(2)
C21 N4 Zr1 122.2(2)
C22 N4 Zr1 127.27(19)
C24 N5 C23 111.5(3)
C24 N5 Zr1 122.3(2)
C23 N5 Zr1 125.8(2)
N1 C1 C2 122.0(3)
N1 C1 C6 115.2(3)
C2 C1 C6 122.8(3)
C3 C2 C1 119.6(3)
C3 C2 H2 120.2
C1 C2 H2 120.2
C2 C3 C4 118.6(3)
C2 C3 H3 120.7
C4 C3 H3 120.7
C5 C4 C3 118.6(3)
C5 C4 H4 120.7
C3 C4 H4 120.7
N1 C5 C4 123.3(3)
N1 C5 H5 118.3
C4 C5 H5 118.3
N2 C6 C1 111.8(2)
N2 C6 H6 124.1
C1 C6 H6 124.1
C8 C7 C12 120.2(3)
C8 C7 N2 120.1(3)
C12 C7 N2 119.7(3)
C9 C8 C7 117.9(3)
C9 C8 C13 120.5(3)
C7 C8 C13 121.6(3)
C10 C9 C8 122.0(3)
C10 C9 H9 119.0
C8 C9 H9 119.0
C9 C10 C11 119.6(3)
C9 C10 H10 120.2
C11 C10 H10 120.2
C10 C11 C12 121.0(3)
C10 C11 H11 119.5
C12 C11 H11 119.5
C11 C12 C7 119.1(3)
C11 C12 C16 118.9(3)
C7 C12 C16 122.0(3)
C8 C13 C14 113.9(3)
C8 C13 C15 111.8(3)
C14 C13 C15 108.6(3)
C8 C13 H13 107.4
C14 C13 H13 107.4
C15 C13 H13 107.4
C13 C14 H14A 109.5
C13 C14 H14B 109.5
H14A C14 H14B 109.5
C13 C14 H14C 109.5
H14A C14 H14C 109.5
H14B C14 H14C 109.5
C13 C15 H15A 109.5
C13 C15 H15B 109.5
H15A C15 H15B 109.5
C13 C15 H15C 109.5
H15A C15 H15C 109.5
H15B C15 H15C 109.5
C12 C16 C18 112.3(2)
C12 C16 C17 111.2(3)
C18 C16 C17 109.7(3)
C12 C16 H16 107.8
C18 C16 H16 107.8
C17 C16 H16 107.8
C16 C17 H17A 109.5
C16 C17 H17B 109.5
H17A C17 H17B 109.5
C16 C17 H17C 109.5
H17A C17 H17C 109.5
H17B C17 H17C 109.5
C16 C18 H18A 109.5
C16 C18 H18B 109.5
H18A C18 H18B 109.5
C16 C18 H18C 109.5
H18A C18 H18C 109.5
H18B C18 H18C 109.5
N3 C19 H19A 109.5
N3 C19 H19B 109.5
H19A C19 H19B 109.5
N3 C19 H19C 109.5
H19A C19 H19C 109.5
H19B C19 H19C 109.5
N3 C20 H20A 109.5
N3 C20 H20B 109.5
H20A C20 H20B 109.5
N3 C20 H20C 109.5
H20A C20 H20C 109.5
H20B C20 H20C 109.5
N4 C21 H21A 109.5
N4 C21 H21B 109.5
H21A C21 H21B 109.5
N4 C21 H21C 109.5
H21A C21 H21C 109.5
H21B C21 H21C 109.5
N4 C22 H22A 109.5
N4 C22 H22B 109.5
H22A C22 H22B 109.5
N4 C22 H22C 109.5
H22A C22 H22C 109.5
H22B C22 H22C 109.5
N5 C23 H23A 109.5
N5 C23 H23B 109.5
H23A C23 H23B 109.5
N5 C23 H23C 109.5
H23A C23 H23C 109.5
H23B C23 H23C 109.5
N5 C24 H24A 109.5
N5 C24 H24B 109.5
H24A C24 H24B 109.5
N5 C24 H24C 109.5
H24A C24 H24C 109.5
H24B C24 H24C 109.5

loop_
_geom_bond_atom_site_label_1
_geom_bond_atom_site_label_2
_geom_bond_distance
Zr1 N5 2.056(3)
Zr1 N4 2.067(2)
Zr1 N3 2.083(3)
Zr1 N2 2.138(2)
Zr1 N1 2.409(3)
N1 C1 1.341(4)
N1 C5 1.357(4)
N2 C7 1.436(4)
N2 C6 1.457(4)
N3 C19 1.449(4)
N3 C20 1.452(4)
N4 C21 1.455(4)
N4 C22 1.456(4)
N5 C24 1.446(4)
N5 C23 1.447(4)
C1 C2 1.392(4)
C1 C6 1.500(4)
C2 C3 1.379(4)
C2 H2 0.9300
C3 C4 1.393(5)
C3 H3 0.9300
C4 C5 1.372(5)
C4 H4 0.9300
C5 H5 0.9300
C6 H6 0.9300
C7 C8 1.417(4)
C7 C12 1.417(4)
C8 C9 1.401(4)
C8 C13 1.515(4)
C9 C10 1.382(4)
C9 H9 0.9300
C10 C11 1.383(5)
C10 H10 0.9300
C11 C12 1.395(4)
C11 H11 0.9300
C12 C16 1.523(4)
C13 C14 1.529(4)
C13 C15 1.540(4)
C13 H13 0.9800
C14 H14A 0.9600
C14 H14B 0.9600
C14 H14C 0.9600
C15 H15A 0.9600
C15 H15B 0.9600
C15 H15C 0.9600
C16 C18 1.531(4)
C16 C17 1.534(4)
C16 H16 0.9800
C17 H17A 0.9600
C17 H17B 0.9600
C17 H17C 0.9600
C18 H18A 0.9600
C18 H18B 0.9600
C18 H18C 0.9600
C19 H19A 0.9600
C19 H19B 0.9600
C19 H19C 0.9600
C20 H20A 0.9600
C20 H20B 0.9600
C20 H20C 0.9600
C21 H21A 0.9600
C21 H21B 0.9600
C21 H21C 0.9600
C22 H22A 0.9600
C22 H22B 0.9600
C22 H22C 0.9600
C23 H23A 0.9600
C23 H23B 0.9600
C23 H23C 0.9600
C24 H24A 0.9600
C24 H24B 0.9600
C24 H24C 0.9600
